data_7001654
loop_
_publ_author_name
'Gronde, Ingo'
'Neumann, Beate'
'Willner, Alexander'
'Pape, Tania'
'Mitzel, Norbert W.'

_publ_section_title
;
 Syntheses and structures of
 (N&#x2032;,N&#x2032;-dimethylhydrazido)silanes
;
_journal_issue 27
_journal_name_full 'Dalton Transactions'
_journal_page_first 5300
_journal_page_last 5309
_journal_paper_doi 10.1039/b900293f
_journal_year 2009
_chemical_formula_moiety 'C10 H36 N10 Si2'
_chemical_formula_sum 'C10 H36 N10 Si2'
_chemical_formula_weight 352.67
_chemical_name_systematic
;
?
;
_space_group_IT_number 2
_symmetry_cell_setting triclinic
_symmetry_space_group_name_Hall '-P 1'
_symmetry_space_group_name_H-M 'P -1'
_atom_sites_solution_hydrogens geom
_atom_sites_solution_primary direct
_atom_sites_solution_secondary difmap
_audit_creation_method SHELXL-97
_cell_angle_alpha 80.456(9)
_cell_angle_beta 89.014(9)
_cell_angle_gamma 84.806(9)
_cell_formula_units_Z 4
_cell_length_a 11.121(5)
_cell_length_b 11.644(6)
_cell_length_c 16.611(8)
_cell_measurement_reflns_used 900
_cell_measurement_temperature 153(2)
_cell_measurement_theta_max 22.5
_cell_measurement_theta_min 1
_cell_volume 2112.5(18)
_computing_cell_refinement 'SAINT (Bruker AXS, 2000)'
_computing_data_collection 'SMART (Bruker AXS, 2000)'
_computing_data_reduction 'SAINT,SADABS (Bruker AXS, 2000)'
_computing_molecular_graphics
;
ORTEP3,L.J. Farrugia, J. Appl. Cryst. (1997) 30, 565
;
_computing_structure_refinement 'SHELXL-97 (Sheldrick, 1997)'
_computing_structure_solution 'SHELXS-97 (Sheldrick, 1990)'
_diffrn_ambient_temperature 153(2)
_diffrn_detector_area_resol_mean 80
_diffrn_measured_fraction_theta_full 0.999
_diffrn_measured_fraction_theta_max 0.999
_diffrn_measurement_device_type 'CCD area detector'
_diffrn_measurement_method 'Omega and Phi scans'
_diffrn_radiation_monochromator graphite
_diffrn_radiation_source 'fine-focus sealed tube'
_diffrn_radiation_type MoK\a
_diffrn_radiation_wavelength 0.71073
_diffrn_reflns_av_R_equivalents 0.0367
_diffrn_reflns_av_sigmaI/netI 0.0532
_diffrn_reflns_limit_h_max 13
_diffrn_reflns_limit_h_min -13
_diffrn_reflns_limit_k_max 13
_diffrn_reflns_limit_k_min -13
_diffrn_reflns_limit_l_max 19
_diffrn_reflns_limit_l_min -19
_diffrn_reflns_number 16414
_diffrn_reflns_theta_full 25.00
_diffrn_reflns_theta_max 25.00
_diffrn_reflns_theta_min 1.24
_exptl_absorpt_coefficient_mu 0.181
_exptl_absorpt_correction_T_max 0.9928
_exptl_absorpt_correction_T_min 0.9313
_exptl_absorpt_correction_type multi-scan
_exptl_absorpt_process_details 'SADABS (Bruker AXS, 2000)'
_exptl_crystal_colour Colourless
_exptl_crystal_density_diffrn 1.109
_exptl_crystal_density_method 'not measured'
_exptl_crystal_description Block
_exptl_crystal_F_000 776
_exptl_crystal_size_max 0.40
_exptl_crystal_size_mid 0.20
_exptl_crystal_size_min 0.04
_refine_diff_density_max 0.514
_refine_diff_density_min -0.358
_refine_diff_density_rms 0.050
_refine_ls_extinction_method none
_refine_ls_goodness_of_fit_ref 1.015
_refine_ls_hydrogen_treatment mixed
_refine_ls_matrix_type full
_refine_ls_number_parameters 465
_refine_ls_number_reflns 7431
_refine_ls_number_restraints 0
_refine_ls_restrained_S_all 1.015
_refine_ls_R_factor_all 0.0710
_refine_ls_R_factor_gt 0.0466
_refine_ls_shift/su_max 0.001
_refine_ls_shift/su_mean 0.000
_refine_ls_structure_factor_coef Fsqd
_refine_ls_weighting_details 'calc w=1/[\s^2^(Fo^2^)+(0.0693P)^2^+0.0000P] where P=(Fo^2^+2Fc^2^)/3'
_refine_ls_weighting_scheme calc
_refine_ls_wR_factor_gt 0.1141
_refine_ls_wR_factor_ref 0.1241
_reflns_number_gt 5367
_reflns_number_total 7431
_reflns_threshold_expression >2sigma(I)
_cod_data_source_file b900293f.txt
_cod_data_source_block comp_11
_cod_original_sg_symbol_H-M P-1
_cod_database_code 7001654

loop_
_symmetry_equiv_pos_as_xyz
'x, y, z'
'-x, -y, -z'

loop_
_atom_site_label
_atom_site_type_symbol
_atom_site_fract_x
_atom_site_fract_y
_atom_site_fract_z
_atom_site_U_iso_or_equiv
_atom_site_adp_type
_atom_site_occupancy
_atom_site_symmetry_multiplicity
_atom_site_calc_flag
_atom_site_refinement_flags
_atom_site_disorder_assembly
_atom_site_disorder_group
Si1 Si 0.70728(5) 0.61240(5) 0.25284(4) 0.02221(16) Uani 1 1 d . . .
H1 H 0.6894(17) 0.7078(16) 0.2878(11) 0.016(5) Uiso 1 1 d . . .
Si2 Si 0.82158(6) 0.57511(5) 0.08425(4) 0.02525(17) Uani 1 1 d . . .
H2 H 0.8050(18) 0.6274(18) 0.0063(12) 0.027(6) Uiso 1 1 d . . .
N1 N 0.74285(15) 0.65476(15) 0.15102(10) 0.0237(4) Uani 1 1 d . . .
N2 N 0.67783(17) 0.76796(16) 0.12023(11) 0.0287(4) Uani 1 1 d . . .
N3 N 0.82885(18) 0.52008(18) 0.28632(12) 0.0282(5) Uani 1 1 d . . .
H3N H 0.883(2) 0.524(2) 0.2618(14) 0.029(8) Uiso 1 1 d . . .
N4 N 0.83231(16) 0.43268(16) 0.35720(11) 0.0285(4) Uani 1 1 d . . .
N5 N 0.57664(18) 0.54979(18) 0.27394(12) 0.0281(5) Uani 1 1 d . . .
H5N H 0.528(2) 0.583(2) 0.2906(14) 0.028(8) Uiso 1 1 d . . .
N6 N 0.55769(16) 0.44025(16) 0.25110(11) 0.0293(4) Uani 1 1 d . . .
N7 N 0.76494(19) 0.44365(18) 0.10362(13) 0.0332(5) Uani 1 1 d . . .
H7N H 0.718(2) 0.425(2) 0.1389(13) 0.023(7) Uiso 1 1 d . . .
N8 N 0.79636(17) 0.35830(16) 0.05303(12) 0.0314(5) Uani 1 1 d . . .
N9 N 0.97458(18) 0.57047(19) 0.08966(12) 0.0322(5) Uani 1 1 d . . .
H9N H 1.018(2) 0.594(2) 0.0503(14) 0.027(7) Uiso 1 1 d . . .
N10 N 1.03423(16) 0.54261(17) 0.16652(11) 0.0295(4) Uani 1 1 d . . .
C1 C 0.7621(3) 0.8528(2) 0.08944(17) 0.0493(7) Uani 1 1 d . . .
H1A H 0.8166 0.8613 0.1334 0.074 Uiso 1 1 calc R . .
H1B H 0.7174 0.9284 0.0696 0.074 Uiso 1 1 calc R . .
H1C H 0.8091 0.8262 0.0445 0.074 Uiso 1 1 calc R . .
C2 C 0.5861(2) 0.7583(2) 0.06074(15) 0.0451(7) Uani 1 1 d . . .
H2A H 0.6251 0.7344 0.0121 0.068 Uiso 1 1 calc R . .
H2B H 0.5395 0.8342 0.0455 0.068 Uiso 1 1 calc R . .
H2C H 0.5319 0.6998 0.0846 0.068 Uiso 1 1 calc R . .
C3 C 0.9256(2) 0.4546(2) 0.41154(14) 0.0431(7) Uani 1 1 d . . .
H3A H 1.0033 0.4559 0.3827 0.065 Uiso 1 1 calc R . .
H3B H 0.9315 0.3926 0.4594 0.065 Uiso 1 1 calc R . .
H3C H 0.9050 0.5303 0.4292 0.065 Uiso 1 1 calc R . .
C4 C 0.8583(2) 0.3188(2) 0.33312(15) 0.0417(7) Uani 1 1 d . . .
H4A H 0.7963 0.3065 0.2950 0.063 Uiso 1 1 calc R . .
H4B H 0.8585 0.2580 0.3816 0.063 Uiso 1 1 calc R . .
H4C H 0.9376 0.3151 0.3066 0.063 Uiso 1 1 calc R . .
C5 C 0.5351(2) 0.3573(2) 0.32392(16) 0.0451(7) Uani 1 1 d . . .
H5A H 0.6033 0.3504 0.3615 0.068 Uiso 1 1 calc R . .
H5B H 0.5254 0.2808 0.3088 0.068 Uiso 1 1 calc R . .
H5C H 0.4612 0.3846 0.3506 0.068 Uiso 1 1 calc R . .
C6 C 0.4560(2) 0.4555(2) 0.19534(18) 0.0495(7) Uani 1 1 d . . .
H6A H 0.3840 0.4878 0.2216 0.074 Uiso 1 1 calc R . .
H6B H 0.4410 0.3796 0.1811 0.074 Uiso 1 1 calc R . .
H6C H 0.4744 0.5092 0.1457 0.074 Uiso 1 1 calc R . .
C7 C 0.8473(3) 0.2511(2) 0.10208(18) 0.0553(8) Uani 1 1 d . . .
H7A H 0.9196 0.2664 0.1300 0.083 Uiso 1 1 calc R . .
H7B H 0.8689 0.1927 0.0668 0.083 Uiso 1 1 calc R . .
H7C H 0.7877 0.2215 0.1426 0.083 Uiso 1 1 calc R . .
C8 C 0.6892(2) 0.3369(3) 0.01124(15) 0.0458(7) Uani 1 1 d . . .
H8A H 0.6292 0.3077 0.0515 0.069 Uiso 1 1 calc R . .
H8B H 0.7106 0.2787 -0.0242 0.069 Uiso 1 1 calc R . .
H8C H 0.6556 0.4099 -0.0219 0.069 Uiso 1 1 calc R . .
C9 C 1.1205(2) 0.4412(2) 0.16807(16) 0.0410(6) Uani 1 1 d . . .
H9A H 1.0788 0.3750 0.1566 0.061 Uiso 1 1 calc R . .
H9B H 1.1582 0.4212 0.2221 0.061 Uiso 1 1 calc R . .
H9C H 1.1828 0.4588 0.1266 0.061 Uiso 1 1 calc R . .
C10 C 1.0927(2) 0.6425(2) 0.18346(16) 0.0467(7) Uani 1 1 d . . .
H10A H 1.1535 0.6628 0.1413 0.070 Uiso 1 1 calc R . .
H10B H 1.1319 0.6229 0.2370 0.070 Uiso 1 1 calc R . .
H10C H 1.0323 0.7091 0.1835 0.070 Uiso 1 1 calc R . .
Si3 Si 0.33043(5) 0.83111(5) 0.24721(3) 0.02246(16) Uani 1 1 d . . .
H3 H 0.3514(18) 0.7329(17) 0.2154(11) 0.020(5) Uiso 1 1 d . . .
Si4 Si 0.23654(6) 0.87514(5) 0.41890(4) 0.02709(17) Uani 1 1 d . . .
H4 H 0.2665(19) 0.8340(18) 0.4969(12) 0.029(6) Uiso 1 1 d . . .
N11 N 0.30705(16) 0.79243(15) 0.35124(10) 0.0250(4) Uani 1 1 d . . .
N12 N 0.37304(16) 0.67883(15) 0.37984(11) 0.0270(4) Uani 1 1 d . . .
N13 N 0.45772(19) 0.89623(17) 0.21728(12) 0.0275(5) Uani 1 1 d . . .
H13N H 0.505(2) 0.860(2) 0.2009(15) 0.039(9) Uiso 1 1 d . . .
N14 N 0.47898(17) 1.00799(16) 0.23542(11) 0.0301(5) Uani 1 1 d . . .
N15 N 0.20355(18) 0.91864(17) 0.21771(12) 0.0270(5) Uani 1 1 d . . .
H15N H 0.149(2) 0.912(2) 0.2456(13) 0.023(7) Uiso 1 1 d . . .
N16 N 0.19228(16) 1.00133(16) 0.14455(10) 0.0269(4) Uani 1 1 d . . .
N17 N 0.08473(19) 0.86695(19) 0.42691(13) 0.0338(5) Uani 1 1 d . . .
H17N H 0.051(2) 0.857(2) 0.4681(15) 0.036(8) Uiso 1 1 d . . .
N18 N 0.00950(17) 0.89445(17) 0.35702(12) 0.0338(5) Uani 1 1 d . . .
N19 N 0.27827(19) 1.01101(18) 0.38664(12) 0.0324(5) Uani 1 1 d . . .
H19N H 0.330(2) 1.0280(19) 0.3527(13) 0.024(7) Uiso 1 1 d . . .
N20 N 0.24465(17) 1.10053(17) 0.43376(12) 0.0332(5) Uani 1 1 d . . .
C11 C 0.2925(2) 0.5964(2) 0.42156(16) 0.0424(7) Uani 1 1 d . . .
H11A H 0.3366 0.5190 0.4351 0.064 Uiso 1 1 calc R . .
H11B H 0.2244 0.5920 0.3859 0.064 Uiso 1 1 calc R . .
H11C H 0.2623 0.6228 0.4718 0.064 Uiso 1 1 calc R . .
C12 C 0.4747(2) 0.6901(2) 0.43148(14) 0.0387(6) Uani 1 1 d . . .
H12A H 0.4445 0.7177 0.4813 0.058 Uiso 1 1 calc R . .
H12B H 0.5270 0.7463 0.4019 0.058 Uiso 1 1 calc R . .
H12C H 0.5208 0.6138 0.4459 0.058 Uiso 1 1 calc R . .
C13 C 0.5875(2) 0.9970(2) 0.28439(17) 0.0467(7) Uani 1 1 d . . .
H13A H 0.5770 0.9431 0.3354 0.070 Uiso 1 1 calc R . .
H13B H 0.6026 1.0739 0.2968 0.070 Uiso 1 1 calc R . .
H13C H 0.6563 0.9667 0.2540 0.070 Uiso 1 1 calc R . .
C14 C 0.4918(2) 1.0880(2) 0.15930(16) 0.0464(7) Uani 1 1 d . . .
H14A H 0.5632 1.0612 0.1298 0.070 Uiso 1 1 calc R . .
H14B H 0.5009 1.1665 0.1711 0.070 Uiso 1 1 calc R . .
H14C H 0.4198 1.0903 0.1256 0.070 Uiso 1 1 calc R . .
C15 C 0.1667(2) 1.1174(2) 0.16487(15) 0.0388(6) Uani 1 1 d . . .
H15A H 0.0920 1.1204 0.1969 0.058 Uiso 1 1 calc R . .
H15B H 0.1573 1.1747 0.1146 0.058 Uiso 1 1 calc R . .
H15C H 0.2335 1.1356 0.1969 0.058 Uiso 1 1 calc R . .
C16 C 0.0950(2) 0.9736(2) 0.09604(14) 0.0413(6) Uani 1 1 d . . .
H16A H 0.1140 0.8956 0.0818 0.062 Uiso 1 1 calc R . .
H16B H 0.0855 1.0315 0.0460 0.062 Uiso 1 1 calc R . .
H16C H 0.0197 0.9749 0.1276 0.062 Uiso 1 1 calc R . .
C17 C -0.0642(3) 0.7987(3) 0.35264(18) 0.0534(8) Uani 1 1 d . . .
H17A H -0.0118 0.7265 0.3520 0.080 Uiso 1 1 calc R . .
H17B H -0.1127 0.8164 0.3027 0.080 Uiso 1 1 calc R . .
H17C H -0.1178 0.7886 0.4003 0.080 Uiso 1 1 calc R . .
C18 C -0.0662(2) 1.0025(2) 0.35948(18) 0.0492(7) Uani 1 1 d . . .
H18A H -0.1179 0.9929 0.4081 0.074 Uiso 1 1 calc R . .
H18B H -0.1167 1.0211 0.3105 0.074 Uiso 1 1 calc R . .
H18C H -0.0151 1.0662 0.3616 0.074 Uiso 1 1 calc R . .
C19 C 0.3472(2) 1.1195(3) 0.48126(16) 0.0497(7) Uani 1 1 d . . .
H19A H 0.3743 1.0466 0.5173 0.075 Uiso 1 1 calc R . .
H19B H 0.3235 1.1803 0.5142 0.075 Uiso 1 1 calc R . .
H19C H 0.4132 1.1442 0.4444 0.075 Uiso 1 1 calc R . .
C20 C 0.2044(3) 1.2075(2) 0.38034(18) 0.0523(8) Uani 1 1 d . . .
H20A H 0.2710 1.2336 0.3445 0.078 Uiso 1 1 calc R . .
H20B H 0.1780 1.2679 0.4131 0.078 Uiso 1 1 calc R . .
H20C H 0.1368 1.1936 0.3472 0.078 Uiso 1 1 calc R . .

loop_
_atom_site_aniso_label
_atom_site_aniso_U_11
_atom_site_aniso_U_22
_atom_site_aniso_U_33
_atom_site_aniso_U_23
_atom_site_aniso_U_13
_atom_site_aniso_U_12
Si1 0.0164(3) 0.0223(3) 0.0273(3) -0.0027(3) -0.0016(2) -0.0004(2)
Si2 0.0222(3) 0.0251(3) 0.0281(3) -0.0046(3) -0.0004(3) -0.0002(3)
N1 0.0206(10) 0.0205(10) 0.0284(10) -0.0016(8) -0.0036(8) 0.0032(8)
N2 0.0268(11) 0.0236(10) 0.0324(10) 0.0017(8) 0.0003(8) 0.0039(8)
N3 0.0164(11) 0.0352(12) 0.0284(11) 0.0061(9) 0.0045(9) 0.0007(9)
N4 0.0203(10) 0.0337(11) 0.0277(10) 0.0049(8) -0.0019(8) 0.0005(8)
N5 0.0179(11) 0.0266(11) 0.0405(12) -0.0093(9) 0.0029(9) 0.0009(9)
N6 0.0239(10) 0.0230(10) 0.0409(11) -0.0046(8) -0.0020(9) -0.0023(8)
N7 0.0304(12) 0.0310(12) 0.0413(12) -0.0141(10) 0.0112(10) -0.0069(9)
N8 0.0258(11) 0.0303(11) 0.0414(12) -0.0142(9) -0.0022(9) -0.0039(9)
N9 0.0215(11) 0.0465(13) 0.0294(11) -0.0068(10) 0.0056(9) -0.0074(9)
N10 0.0212(10) 0.0353(11) 0.0341(11) -0.0096(9) 0.0014(8) -0.0061(9)
C1 0.0559(19) 0.0273(14) 0.0609(18) 0.0003(13) 0.0209(15) -0.0009(13)
C2 0.0448(16) 0.0502(17) 0.0358(14) -0.0047(12) -0.0134(12) 0.0177(13)
C3 0.0299(14) 0.0574(18) 0.0377(14) 0.0052(12) -0.0083(11) -0.0034(13)
C4 0.0378(15) 0.0322(14) 0.0491(15) 0.0041(12) 0.0039(12) 0.0081(12)
C5 0.0434(16) 0.0303(14) 0.0582(17) 0.0009(12) 0.0160(13) -0.0029(12)
C6 0.0321(15) 0.0436(17) 0.077(2) -0.0203(15) -0.0153(14) -0.0053(13)
C7 0.0493(18) 0.0384(17) 0.078(2) -0.0140(15) -0.0178(16) 0.0091(14)
C8 0.0363(15) 0.0607(19) 0.0437(15) -0.0112(13) -0.0066(12) -0.0156(13)
C9 0.0286(14) 0.0445(16) 0.0495(16) -0.0089(13) -0.0005(12) 0.0007(12)
C10 0.0441(17) 0.0520(18) 0.0519(17) -0.0239(14) 0.0074(13) -0.0198(14)
Si3 0.0192(3) 0.0218(3) 0.0255(3) -0.0026(2) -0.0021(2) 0.0013(3)
Si4 0.0248(4) 0.0278(4) 0.0282(3) -0.0043(3) 0.0005(3) -0.0008(3)
N11 0.0222(10) 0.0217(10) 0.0288(10) 0.0000(8) -0.0021(8) 0.0025(8)
N12 0.0257(10) 0.0227(10) 0.0297(10) 0.0018(8) -0.0029(8) 0.0027(8)
N13 0.0235(11) 0.0227(11) 0.0367(12) -0.0080(9) 0.0028(9) 0.0013(9)
N14 0.0251(11) 0.0245(10) 0.0402(11) -0.0040(9) 0.0010(9) -0.0020(8)
N15 0.0186(11) 0.0313(12) 0.0274(11) 0.0040(9) 0.0014(9) 0.0018(9)
N16 0.0245(10) 0.0266(10) 0.0273(10) 0.0013(8) -0.0052(8) 0.0005(8)
N17 0.0281(12) 0.0417(13) 0.0320(12) -0.0068(10) 0.0069(10) -0.0056(10)
N18 0.0233(11) 0.0375(12) 0.0424(12) -0.0113(9) 0.0023(9) -0.0042(9)
N19 0.0324(12) 0.0330(12) 0.0340(11) -0.0109(9) 0.0092(10) -0.0070(9)
N20 0.0281(11) 0.0307(11) 0.0437(12) -0.0138(9) -0.0030(9) -0.0032(9)
C11 0.0427(16) 0.0288(14) 0.0514(16) 0.0052(12) 0.0058(13) -0.0032(12)
C12 0.0298(14) 0.0485(16) 0.0345(13) -0.0029(12) -0.0091(11) 0.0083(12)
C13 0.0364(15) 0.0420(16) 0.0652(18) -0.0157(14) -0.0110(14) -0.0076(13)
C14 0.0473(17) 0.0295(14) 0.0580(17) 0.0038(13) 0.0121(14) -0.0021(12)
C15 0.0397(15) 0.0287(14) 0.0450(15) -0.0007(11) -0.0051(12) 0.0036(11)
C16 0.0370(15) 0.0479(16) 0.0372(14) 0.0025(12) -0.0147(12) -0.0095(12)
C17 0.0426(17) 0.0573(19) 0.070(2) -0.0309(16) 0.0130(15) -0.0229(15)
C18 0.0343(16) 0.0457(17) 0.0665(19) -0.0098(14) -0.0005(14) 0.0036(13)
C19 0.0466(17) 0.0592(19) 0.0489(16) -0.0220(14) -0.0095(14) -0.0088(15)
C20 0.0426(17) 0.0341(16) 0.081(2) -0.0120(14) -0.0153(15) 0.0013(13)

loop_
_atom_type_symbol
_atom_type_description
_atom_type_scat_dispersion_real
_atom_type_scat_dispersion_imag
_atom_type_scat_source
C C 0.0033 0.0016 'International Tables Vol C Tables 4.2.6.8 and 6.1.1.4'
H H 0.0000 0.0000 'International Tables Vol C Tables 4.2.6.8 and 6.1.1.4'
N N 0.0061 0.0033 'International Tables Vol C Tables 4.2.6.8 and 6.1.1.4'
Si Si 0.0817 0.0704 'International Tables Vol C Tables 4.2.6.8 and 6.1.1.4'

loop_
_geom_angle_atom_site_label_1
_geom_angle_atom_site_label_2
_geom_angle_atom_site_label_3
_geom_angle
_geom_angle_site_symmetry_1
_geom_angle_site_symmetry_3
_geom_angle_publ_flag
N5 Si1 N3 111.98(11) . . ?
N5 Si1 N1 117.28(9) . . ?
N3 Si1 N1 101.89(10) . . ?
N5 Si1 H1 102.1(8) . . ?
N3 Si1 H1 115.6(8) . . ?
N1 Si1 H1 108.6(8) . . ?
N7 Si2 N9 114.93(11) . . ?
N7 Si2 N1 103.65(10) . . ?
N9 Si2 N1 115.20(10) . . ?
N7 Si2 H2 112.5(8) . . ?
N9 Si2 H2 99.7(9) . . ?
N1 Si2 H2 111.2(9) . . ?
N2 N1 Si1 109.63(13) . . ?
N2 N1 Si2 120.27(13) . . ?
Si1 N1 Si2 129.36(10) . . ?
C1 N2 C2 112.9(2) . . ?
C1 N2 N1 110.34(18) . . ?
C2 N2 N1 111.92(18) . . ?
N4 N3 Si1 125.54(16) . . ?
N4 N3 H3N 117(2) . . ?
Si1 N3 H3N 117(2) . . ?
N3 N4 C4 109.04(18) . . ?
N3 N4 C3 108.83(18) . . ?
C4 N4 C3 110.44(19) . . ?
N6 N5 Si1 121.72(16) . . ?
N6 N5 H5N 120(2) . . ?
Si1 N5 H5N 118(2) . . ?
N5 N6 C5 109.11(19) . . ?
N5 N6 C6 109.37(18) . . ?
C5 N6 C6 110.7(2) . . ?
N8 N7 Si2 120.31(17) . . ?
N8 N7 H7N 114.7(17) . . ?
Si2 N7 H7N 125.0(17) . . ?
N7 N8 C7 109.9(2) . . ?
N7 N8 C8 109.16(19) . . ?
C7 N8 C8 110.1(2) . . ?
N10 N9 Si2 120.52(15) . . ?
N10 N9 H9N 115.5(16) . . ?
Si2 N9 H9N 123.2(16) . . ?
N9 N10 C9 110.51(18) . . ?
N9 N10 C10 110.17(19) . . ?
C9 N10 C10 111.1(2) . . ?
N2 C1 H1A 109.5 . . ?
N2 C1 H1B 109.5 . . ?
H1A C1 H1B 109.5 . . ?
N2 C1 H1C 109.5 . . ?
H1A C1 H1C 109.5 . . ?
H1B C1 H1C 109.5 . . ?
N2 C2 H2A 109.5 . . ?
N2 C2 H2B 109.5 . . ?
H2A C2 H2B 109.5 . . ?
N2 C2 H2C 109.5 . . ?
H2A C2 H2C 109.5 . . ?
H2B C2 H2C 109.5 . . ?
N4 C3 H3A 109.5 . . ?
N4 C3 H3B 109.5 . . ?
H3A C3 H3B 109.5 . . ?
N4 C3 H3C 109.5 . . ?
H3A C3 H3C 109.5 . . ?
H3B C3 H3C 109.5 . . ?
N4 C4 H4A 109.5 . . ?
N4 C4 H4B 109.5 . . ?
H4A C4 H4B 109.5 . . ?
N4 C4 H4C 109.5 . . ?
H4A C4 H4C 109.5 . . ?
H4B C4 H4C 109.5 . . ?
N6 C5 H5A 109.5 . . ?
N6 C5 H5B 109.5 . . ?
H5A C5 H5B 109.5 . . ?
N6 C5 H5C 109.5 . . ?
H5A C5 H5C 109.5 . . ?
H5B C5 H5C 109.5 . . ?
N6 C6 H6A 109.5 . . ?
N6 C6 H6B 109.5 . . ?
H6A C6 H6B 109.5 . . ?
N6 C6 H6C 109.5 . . ?
H6A C6 H6C 109.5 . . ?
H6B C6 H6C 109.5 . . ?
N8 C7 H7A 109.5 . . ?
N8 C7 H7B 109.5 . . ?
H7A C7 H7B 109.5 . . ?
N8 C7 H7C 109.5 . . ?
H7A C7 H7C 109.5 . . ?
H7B C7 H7C 109.5 . . ?
N8 C8 H8A 109.5 . . ?
N8 C8 H8B 109.5 . . ?
H8A C8 H8B 109.5 . . ?
N8 C8 H8C 109.5 . . ?
H8A C8 H8C 109.5 . . ?
H8B C8 H8C 109.5 . . ?
N10 C9 H9A 109.5 . . ?
N10 C9 H9B 109.5 . . ?
H9A C9 H9B 109.5 . . ?
N10 C9 H9C 109.5 . . ?
H9A C9 H9C 109.5 . . ?
H9B C9 H9C 109.5 . . ?
N10 C10 H10A 109.5 . . ?
N10 C10 H10B 109.5 . . ?
H10A C10 H10B 109.5 . . ?
N10 C10 H10C 109.5 . . ?
H10A C10 H10C 109.5 . . ?
H10B C10 H10C 109.5 . . ?
N15 Si3 N13 112.39(11) . . ?
N15 Si3 N11 102.12(10) . . ?
N13 Si3 N11 117.27(10) . . ?
N15 Si3 H3 117.7(8) . . ?
N13 Si3 H3 100.0(8) . . ?
N11 Si3 H3 108.1(8) . . ?
N19 Si4 N17 114.52(11) . . ?
N19 Si4 N11 104.08(10) . . ?
N17 Si4 N11 114.26(10) . . ?
N19 Si4 H4 112.9(9) . . ?
N17 Si4 H4 98.6(9) . . ?
N11 Si4 H4 112.9(9) . . ?
N12 N11 Si4 121.41(13) . . ?
N12 N11 Si3 109.15(13) . . ?
Si4 N11 Si3 128.92(11) . . ?
C11 N12 C12 111.37(19) . . ?
C11 N12 N11 110.87(18) . . ?
C12 N12 N11 111.40(18) . . ?
N14 N13 Si3 122.33(16) . . ?
N14 N13 H13N 121(2) . . ?
Si3 N13 H13N 115(2) . . ?
N13 N14 C13 109.28(18) . . ?
N13 N14 C14 108.92(19) . . ?
C13 N14 C14 110.7(2) . . ?
N16 N15 Si3 124.63(16) . . ?
N16 N15 H15N 118.2(17) . . ?
Si3 N15 H15N 117.1(17) . . ?
N15 N16 C15 109.11(17) . . ?
N15 N16 C16 109.11(18) . . ?
C15 N16 C16 110.20(19) . . ?
N18 N17 Si4 121.01(16) . . ?
N18 N17 H17N 115.3(19) . . ?
Si4 N17 H17N 123.1(19) . . ?
N17 N18 C17 109.9(2) . . ?
N17 N18 C18 110.32(19) . . ?
C17 N18 C18 110.6(2) . . ?
N20 N19 Si4 119.08(16) . . ?
N20 N19 H19N 113.5(16) . . ?
Si4 N19 H19N 125.6(16) . . ?
N19 N20 C20 109.73(19) . . ?
N19 N20 C19 109.68(19) . . ?
C20 N20 C19 109.8(2) . . ?
N12 C11 H11A 109.5 . . ?
N12 C11 H11B 109.5 . . ?
H11A C11 H11B 109.5 . . ?
N12 C11 H11C 109.5 . . ?
H11A C11 H11C 109.5 . . ?
H11B C11 H11C 109.5 . . ?
N12 C12 H12A 109.5 . . ?
N12 C12 H12B 109.5 . . ?
H12A C12 H12B 109.5 . . ?
N12 C12 H12C 109.5 . . ?
H12A C12 H12C 109.5 . . ?
H12B C12 H12C 109.5 . . ?
N14 C13 H13A 109.5 . . ?
N14 C13 H13B 109.5 . . ?
H13A C13 H13B 109.5 . . ?
N14 C13 H13C 109.5 . . ?
H13A C13 H13C 109.5 . . ?
H13B C13 H13C 109.5 . . ?
N14 C14 H14A 109.5 . . ?
N14 C14 H14B 109.5 . . ?
H14A C14 H14B 109.5 . . ?
N14 C14 H14C 109.5 . . ?
H14A C14 H14C 109.5 . . ?
H14B C14 H14C 109.5 . . ?
N16 C15 H15A 109.5 . . ?
N16 C15 H15B 109.5 . . ?
H15A C15 H15B 109.5 . . ?
N16 C15 H15C 109.5 . . ?
H15A C15 H15C 109.5 . . ?
H15B C15 H15C 109.5 . . ?
N16 C16 H16A 109.5 . . ?
N16 C16 H16B 109.5 . . ?
H16A C16 H16B 109.5 . . ?
N16 C16 H16C 109.5 . . ?
H16A C16 H16C 109.5 . . ?
H16B C16 H16C 109.5 . . ?
N18 C17 H17A 109.5 . . ?
N18 C17 H17B 109.5 . . ?
H17A C17 H17B 109.5 . . ?
N18 C17 H17C 109.5 . . ?
H17A C17 H17C 109.5 . . ?
H17B C17 H17C 109.5 . . ?
N18 C18 H18A 109.5 . . ?
N18 C18 H18B 109.5 . . ?
H18A C18 H18B 109.5 . . ?
N18 C18 H18C 109.5 . . ?
H18A C18 H18C 109.5 . . ?
H18B C18 H18C 109.5 . . ?
N20 C19 H19A 109.5 . . ?
N20 C19 H19B 109.5 . . ?
H19A C19 H19B 109.5 . . ?
N20 C19 H19C 109.5 . . ?
H19A C19 H19C 109.5 . . ?
H19B C19 H19C 109.5 . . ?
N20 C20 H20A 109.5 . . ?
N20 C20 H20B 109.5 . . ?
H20A C20 H20B 109.5 . . ?
N20 C20 H20C 109.5 . . ?
H20A C20 H20C 109.5 . . ?
H20B C20 H20C 109.5 . . ?

loop_
_geom_bond_atom_site_label_1
_geom_bond_atom_site_label_2
_geom_bond_distance
_geom_bond_site_symmetry_2
_geom_bond_publ_flag
Si1 N5 1.690(2) . ?
Si1 N3 1.690(2) . ?
Si1 N1 1.7309(19) . ?
Si1 H1 1.334(19) . ?
Si2 N7 1.687(2) . ?
Si2 N9 1.701(2) . ?
Si2 N1 1.7372(19) . ?
Si2 H2 1.344(19) . ?
N1 N2 1.462(2) . ?
N2 C1 1.449(3) . ?
N2 C2 1.457(3) . ?
N3 N4 1.421(3) . ?
N3 H3N 0.72(2) . ?
N4 C4 1.450(3) . ?
N4 C3 1.454(3) . ?
N5 N6 1.424(3) . ?
N5 H5N 0.72(2) . ?
N6 C5 1.451(3) . ?
N6 C6 1.454(3) . ?
N7 N8 1.421(3) . ?
N7 H7N 0.80(2) . ?
N8 C7 1.447(3) . ?
N8 C8 1.450(3) . ?
N9 N10 1.424(3) . ?
N9 H9N 0.83(2) . ?
N10 C9 1.449(3) . ?
N10 C10 1.451(3) . ?
C1 H1A 0.9800 . ?
C1 H1B 0.9800 . ?
C1 H1C 0.9800 . ?
C2 H2A 0.9800 . ?
C2 H2B 0.9800 . ?
C2 H2C 0.9800 . ?
C3 H3A 0.9800 . ?
C3 H3B 0.9800 . ?
C3 H3C 0.9800 . ?
C4 H4A 0.9800 . ?
C4 H4B 0.9800 . ?
C4 H4C 0.9800 . ?
C5 H5A 0.9800 . ?
C5 H5B 0.9800 . ?
C5 H5C 0.9800 . ?
C6 H6A 0.9800 . ?
C6 H6B 0.9800 . ?
C6 H6C 0.9800 . ?
C7 H7A 0.9800 . ?
C7 H7B 0.9800 . ?
C7 H7C 0.9800 . ?
C8 H8A 0.9800 . ?
C8 H8B 0.9800 . ?
C8 H8C 0.9800 . ?
C9 H9A 0.9800 . ?
C9 H9B 0.9800 . ?
C9 H9C 0.9800 . ?
C10 H10A 0.9800 . ?
C10 H10B 0.9800 . ?
C10 H10C 0.9800 . ?
Si3 N15 1.693(2) . ?
Si3 N13 1.694(2) . ?
Si3 N11 1.733(2) . ?
Si3 H3 1.34(2) . ?
Si4 N19 1.688(2) . ?
Si4 N17 1.701(2) . ?
Si4 N11 1.7313(19) . ?
Si4 H4 1.342(19) . ?
N11 N12 1.464(2) . ?
N12 C11 1.455(3) . ?
N12 C12 1.459(3) . ?
N13 N14 1.424(3) . ?
N13 H13N 0.72(3) . ?
N14 C13 1.451(3) . ?
N14 C14 1.454(3) . ?
N15 N16 1.420(2) . ?
N15 H15N 0.76(2) . ?
N16 C15 1.449(3) . ?
N16 C16 1.450(3) . ?
N17 N18 1.418(3) . ?
N17 H17N 0.77(2) . ?
N18 C17 1.454(3) . ?
N18 C18 1.455(3) . ?
N19 N20 1.425(3) . ?
N19 H19N 0.81(2) . ?
N20 C20 1.444(3) . ?
N20 C19 1.451(3) . ?
C11 H11A 0.9800 . ?
C11 H11B 0.9800 . ?
C11 H11C 0.9800 . ?
C12 H12A 0.9800 . ?
C12 H12B 0.9800 . ?
C12 H12C 0.9800 . ?
C13 H13A 0.9800 . ?
C13 H13B 0.9800 . ?
C13 H13C 0.9800 . ?
C14 H14A 0.9800 . ?
C14 H14B 0.9800 . ?
C14 H14C 0.9800 . ?
C15 H15A 0.9800 . ?
C15 H15B 0.9800 . ?
C15 H15C 0.9800 . ?
C16 H16A 0.9800 . ?
C16 H16B 0.9800 . ?
C16 H16C 0.9800 . ?
C17 H17A 0.9800 . ?
C17 H17B 0.9800 . ?
C17 H17C 0.9800 . ?
C18 H18A 0.9800 . ?
C18 H18B 0.9800 . ?
C18 H18C 0.9800 . ?
C19 H19A 0.9800 . ?
C19 H19B 0.9800 . ?
C19 H19C 0.9800 . ?
C20 H20A 0.9800 . ?
C20 H20B 0.9800 . ?
C20 H20C 0.9800 . ?

loop_
_geom_hbond_atom_site_label_D
_geom_hbond_atom_site_label_H
_geom_hbond_atom_site_label_A
_geom_hbond_distance_DH
_geom_hbond_distance_HA
_geom_hbond_distance_DA
_geom_hbond_angle_DHA
_geom_hbond_site_symmetry_A
N3 H3N N10 0.72(2) 2.29(2) 3.004(3) 171(2) 1_555
N5 H5N N12 0.72(2) 2.55(2) 3.256(3) 168(2) 1_555
N7 H7N N6 0.80(2) 2.57(2) 3.332(3) 161(2) 1_555
N13 H13N N2 0.72(2) 2.58(2) 3.290(3) 168(2) 1_555
N15 H15N N18 0.76(2) 2.39(2) 3.133(3) 166(2) 1_555
N19 H19N N14 0.81(2) 2.56(2) 3.334(3) 159(2) 1_555

loop_
_geom_torsion_atom_site_label_1
_geom_torsion_atom_site_label_2
_geom_torsion_atom_site_label_3
_geom_torsion_atom_site_label_4
_geom_torsion
_geom_torsion_site_symmetry_1
_geom_torsion_site_symmetry_2
_geom_torsion_site_symmetry_3
_geom_torsion_site_symmetry_4
_geom_torsion_publ_flag
N5 Si1 N1 N2 81.33(16) . . . . ?
N3 Si1 N1 N2 -156.06(14) . . . . ?
N5 Si1 N1 Si2 -88.70(16) . . . . ?
N3 Si1 N1 Si2 33.91(16) . . . . ?
N7 Si2 N1 N2 -125.64(16) . . . . ?
N9 Si2 N1 N2 107.95(16) . . . . ?
N7 Si2 N1 Si1 43.47(16) . . . . ?
N9 Si2 N1 Si1 -82.94(16) . . . . ?
Si1 N1 N2 C1 121.51(17) . . . . ?
Si2 N1 N2 C1 -67.4(2) . . . . ?
Si1 N1 N2 C2 -111.85(18) . . . . ?
Si2 N1 N2 C2 59.2(2) . . . . ?
N5 Si1 N3 N4 -32.9(2) . . . . ?
N1 Si1 N3 N4 -159.05(19) . . . . ?
Si1 N3 N4 C4 117.8(2) . . . . ?
Si1 N3 N4 C3 -121.6(2) . . . . ?
N3 Si1 N5 N6 -52.6(2) . . . . ?
N1 Si1 N5 N6 64.64(19) . . . . ?
Si1 N5 N6 C5 119.88(19) . . . . ?
Si1 N5 N6 C6 -118.9(2) . . . . ?
N9 Si2 N7 N8 -61.6(2) . . . . ?
N1 Si2 N7 N8 171.83(16) . . . . ?
Si2 N7 N8 C7 124.1(2) . . . . ?
Si2 N7 N8 C8 -115.1(2) . . . . ?
N7 Si2 N9 N10 -72.0(2) . . . . ?
N1 Si2 N9 N10 48.4(2) . . . . ?
Si2 N9 N10 C9 122.11(19) . . . . ?
Si2 N9 N10 C10 -114.8(2) . . . . ?
N19 Si4 N11 N12 133.40(16) . . . . ?
N17 Si4 N11 N12 -100.99(17) . . . . ?
N19 Si4 N11 Si3 -37.43(16) . . . . ?
N17 Si4 N11 Si3 88.18(16) . . . . ?
N15 Si3 N11 N12 152.97(14) . . . . ?
N13 Si3 N11 N12 -83.74(16) . . . . ?
N15 Si3 N11 Si4 -35.31(16) . . . . ?
N13 Si3 N11 Si4 87.98(16) . . . . ?
Si4 N11 N12 C11 62.7(2) . . . . ?
Si3 N11 N12 C11 -124.81(17) . . . . ?
Si4 N11 N12 C12 -61.9(2) . . . . ?
Si3 N11 N12 C12 110.55(17) . . . . ?
N15 Si3 N13 N14 53.2(2) . . . . ?
N11 Si3 N13 N14 -64.65(19) . . . . ?
Si3 N13 N14 C13 119.4(2) . . . . ?
Si3 N13 N14 C14 -119.55(19) . . . . ?
N13 Si3 N15 N16 33.2(2) . . . . ?
N11 Si3 N15 N16 159.72(17) . . . . ?
Si3 N15 N16 C15 -118.1(2) . . . . ?
Si3 N15 N16 C16 121.4(2) . . . . ?
N19 Si4 N17 N18 64.2(2) . . . . ?
N11 Si4 N17 N18 -55.7(2) . . . . ?
Si4 N17 N18 C17 127.03(19) . . . . ?
Si4 N17 N18 C18 -110.7(2) . . . . ?
N17 Si4 N19 N20 60.3(2) . . . . ?
N11 Si4 N19 N20 -174.29(16) . . . . ?
Si4 N19 N20 C20 -137.57(19) . . . . ?
Si4 N19 N20 C19 101.7(2) . . . . ?
